data_4113944
loop_
_publ_author_name
'Yonghui Zhang'
'Richard J. Keaton'
'Lawrence R. Sita'

_publ_section_title
;
 A Case for Asymmetric Hydrozirconation
;
_journal_name_full 'Journal of the American Chemical Society'
_journal_page_first 8746
_journal_page_last 8747
_journal_paper_doi 10.1021/ja0349453
_journal_volume 125
_journal_year 2003
_chemical_formula_sum 'C26 H43 Cl N2 Si Zr'
_chemical_formula_weight 538.38
_chemical_name_systematic
; 
 ? 
;
_space_group_IT_number 14
_symmetry_cell_setting monoclinic
_symmetry_space_group_name_Hall '-P 2yn'
_symmetry_space_group_name_H-M 'P 1 21/n 1'
_atom_sites_solution_hydrogens geom
_atom_sites_solution_primary direct
_atom_sites_solution_secondary difmap
_audit_creation_method SHELXL-97
_cell_angle_alpha 90.00
_cell_angle_beta 98.4410(10)
_cell_angle_gamma 90.00
_cell_formula_units_Z 4
_cell_length_a 10.1335(3)
_cell_length_b 16.8281(5)
_cell_length_c 16.7150(5)
_cell_measurement_reflns_used 9724
_cell_measurement_temperature 293(2)
_cell_measurement_theta_max 27.49
_cell_measurement_theta_min 2.37
_cell_volume 2819.49(15)
_computing_cell_refinement 'Bruker SMART'
_computing_data_collection 'Bruker SMART'
_computing_data_reduction 'Bruker SAINT'
_computing_molecular_graphics 'Bruker SHELXTL'
_computing_publication_material 'Bruker SHELXTL'
_computing_structure_refinement 'SHELXL-97 (Sheldrick, 1997)'
_computing_structure_solution 'SHELXS-97 (Sheldrick, 1990)'
_diffrn_ambient_temperature 293(2)
_diffrn_measured_fraction_theta_full 0.999
_diffrn_measured_fraction_theta_max 0.999
_diffrn_measurement_device_type 'CCD area detector'
_diffrn_measurement_method 'phi and omega scans'
_diffrn_radiation_monochromator graphite
_diffrn_radiation_source 'fine-focus sealed tube'
_diffrn_radiation_type MoK\a
_diffrn_radiation_wavelength 0.71073
_diffrn_reflns_av_R_equivalents 0.0208
_diffrn_reflns_av_sigmaI/netI 0.0113
_diffrn_reflns_limit_h_max 13
_diffrn_reflns_limit_h_min -13
_diffrn_reflns_limit_k_max 21
_diffrn_reflns_limit_k_min -21
_diffrn_reflns_limit_l_max 21
_diffrn_reflns_limit_l_min -21
_diffrn_reflns_number 45518
_diffrn_reflns_theta_full 27.50
_diffrn_reflns_theta_max 27.50
_diffrn_reflns_theta_min 2.36
_diffrn_standards_decay_% 0
_exptl_absorpt_coefficient_mu 0.542
_exptl_absorpt_correction_T_max 0.8358
_exptl_absorpt_correction_T_min 0.7770
_exptl_absorpt_correction_type 'empirical, SADABS'
_exptl_crystal_colour Red
_exptl_crystal_density_diffrn 1.268
_exptl_crystal_density_meas 0
_exptl_crystal_description Block
_exptl_crystal_F_000 1136
_exptl_crystal_size_max 0.49
_exptl_crystal_size_mid 0.38
_exptl_crystal_size_min 0.34
_refine_diff_density_max 0.519
_refine_diff_density_min -0.301
_refine_diff_density_rms 0.044
_refine_ls_extinction_coef 0.00013(18)
_refine_ls_extinction_expression Fc^*^=kFc[1+0.001xFc^2^\l^3^/sin(2\q)]^-1/4^
_refine_ls_extinction_method SHELXL
_refine_ls_goodness_of_fit_ref 1.078
_refine_ls_hydrogen_treatment mixed
_refine_ls_matrix_type full
_refine_ls_number_parameters 451
_refine_ls_number_reflns 6470
_refine_ls_number_restraints 3
_refine_ls_restrained_S_all 1.078
_refine_ls_R_factor_all 0.0267
_refine_ls_R_factor_gt 0.0230
_refine_ls_shift/su_max 0.001
_refine_ls_shift/su_mean 0.000
_refine_ls_structure_factor_coef Fsqd
_refine_ls_weighting_details 'calc w=1/[\s^2^(Fo^2^)+(0.0309P)^2^+1.0167P] where P=(Fo^2^+2Fc^2^)/3'
_refine_ls_weighting_scheme calc
_refine_ls_wR_factor_gt 0.0599
_refine_ls_wR_factor_ref 0.0624
_reflns_number_gt 5887
_reflns_number_total 6470
_reflns_threshold_expression >2sigma(I)
_cod_data_source_file ja0349453si20030301_054857_3.cif
_cod_data_source_block cmpd5.
_cod_database_code 4113944

loop_
_symmetry_equiv_pos_as_xyz
'x, y, z'
'-x+1/2, y+1/2, -z+1/2'
'-x, -y, -z'
'x-1/2, -y-1/2, z-1/2'

loop_
_atom_site_label
_atom_site_type_symbol
_atom_site_fract_x
_atom_site_fract_y
_atom_site_fract_z
_atom_site_U_iso_or_equiv
_atom_site_adp_type
_atom_site_occupancy
_atom_site_symmetry_multiplicity
_atom_site_calc_flag
_atom_site_refinement_flags
Zr1 Zr 0.155875(12) 0.158642(7) 0.265914(7) 0.02584(5) Uani 1 1 d .
Cl1 Cl 0.24304(4) 0.05105(2) 0.19128(2) 0.04229(9) Uani 1 1 d .
Si1 Si -0.04445(4) 0.05089(2) 0.29026(2) 0.03090(9) Uani 1 1 d .
N1 N 0.12197(13) 0.23495(7) 0.15414(7) 0.0361(3) Uani 1 1 d .
N2 N -0.01031(12) 0.24546(7) 0.24785(7) 0.0338(2) Uani 1 1 d .
CNT1 C 0.28940(7) 0.18246(4) 0.38075(4) 0.000 Uiso 0.00 1 d P
C1 C 0.27806(14) 0.25280(8) 0.36510(8) 0.0311(3) Uani 1 1 d .
C2 C 0.19700(14) 0.20806(9) 0.41105(8) 0.0319(3) Uani 1 1 d .
C3 C 0.24375(14) 0.12818(8) 0.41522(8) 0.0333(3) Uani 1 1 d .
C4 C 0.35334(14) 0.12313(8) 0.37172(9) 0.0340(3) Uani 1 1 d .
C5 C 0.37485(13) 0.20013(8) 0.34066(8) 0.0323(3) Uani 1 1 d .
C6 C 0.26766(19) 0.34013(9) 0.34725(12) 0.0421(4) Uani 1 1 d .
C7 C 0.08927(17) 0.23972(12) 0.45511(10) 0.0435(4) Uani 1 1 d .
C8 C 0.2032(2) 0.06391(11) 0.46922(11) 0.0462(4) Uani 1 1 d .
C9 C 0.44105(19) 0.05170(11) 0.36702(13) 0.0490(4) Uani 1 1 d .
C10 C 0.48810(17) 0.22280(12) 0.29637(12) 0.0447(4) Uani 1 1 d .
C11 C 0.00033(15) 0.25366(9) 0.16962(9) 0.0383(3) Uani 1 1 d .
C12 C -0.1196(2) 0.27404(18) 0.10843(13) 0.0717(7) Uani 1 1 d .
H12A H -0.1950 0.2837 0.1358 0.025(12) Uiso 0.30 1 calc PR
H12B H -0.1391 0.2306 0.0714 0.29(11) Uiso 0.30 1 calc PR
H12C H -0.1010 0.3208 0.0792 0.049(17) Uiso 0.30 1 calc PR
H12D H -0.0951 0.2731 0.0551 0.040(6) Uiso 0.70 1 calc PR
H12E H -0.1510 0.3261 0.1195 0.065(10) Uiso 0.70 1 calc PR
H12F H -0.1890 0.2359 0.1117 0.19(3) Uiso 0.70 1 calc PR
C13 C 0.16750(19) 0.24311(11) 0.07372(10) 0.0475(4) Uani 1 1 d .
C14 C 0.3171(2) 0.22899(17) 0.08821(15) 0.0668(6) Uani 1 1 d .
C15 C 0.1463(3) 0.32879(14) 0.04206(15) 0.0667(6) Uani 1 1 d .
C16 C 0.0993(3) 0.18289(16) 0.01226(13) 0.0689(6) Uani 1 1 d .
C17 C -0.13438(16) 0.26558(11) 0.27882(12) 0.0451(4) Uani 1 1 d .
C18 C -0.1472(3) 0.35430(13) 0.29369(17) 0.0669(6) Uani 1 1 d .
C19 C 0.0105(2) -0.05648(10) 0.30733(14) 0.0477(4) Uani 1 1 d .
C20 C -0.16000(18) 0.06792(11) 0.36841(11) 0.0440(4) Uani 1 1 d .
C21 C -0.15942(15) 0.05003(8) 0.18898(9) 0.0349(3) Uani 1 1 d .
C22 C -0.29385(18) 0.07069(11) 0.18101(12) 0.0491(4) Uani 1 1 d .
C23 C -0.3773(2) 0.06881(14) 0.10682(14) 0.0617(5) Uani 1 1 d .
C24 C -0.3280(2) 0.04649(12) 0.03822(12) 0.0578(5) Uani 1 1 d .
C25 C -0.1955(2) 0.02586(13) 0.04352(12) 0.0562(4) Uani 1 1 d .
C26 C -0.11297(18) 0.02734(11) 0.11749(10) 0.0466(4) Uani 1 1 d .
H6A H 0.340(3) 0.3669(15) 0.3717(14) 0.072(7) Uiso 1 1 d .
H6B H 0.266(3) 0.3536(15) 0.2971(17) 0.079(8) Uiso 1 1 d .
H6C H 0.191(3) 0.3659(16) 0.3626(16) 0.085(8) Uiso 1 1 d .
H7A H 0.123(3) 0.2538(15) 0.5094(16) 0.083(8) Uiso 1 1 d .
H7B H 0.056(2) 0.2893(14) 0.4313(13) 0.061(6) Uiso 1 1 d .
H7C H 0.013(2) 0.2039(14) 0.4523(13) 0.064(6) Uiso 1 1 d .
H8A H 0.258(2) 0.0633(14) 0.5214(15) 0.074(7) Uiso 1 1 d .
H8B H 0.120(2) 0.0743(13) 0.4828(13) 0.064(6) Uiso 1 1 d .
H8C H 0.208(3) 0.0110(17) 0.4475(15) 0.086(8) Uiso 1 1 d .
H9A H 0.508(3) 0.0472(15) 0.4145(16) 0.084(8) Uiso 1 1 d .
H9B H 0.394(2) 0.0052(15) 0.3646(14) 0.072(7) Uiso 1 1 d .
H9C H 0.480(3) 0.0506(16) 0.3176(18) 0.096(9) Uiso 1 1 d .
H10A H 0.571(2) 0.2201(14) 0.3319(14) 0.071(7) Uiso 1 1 d .
H10B H 0.498(2) 0.1838(14) 0.2551(13) 0.061(6) Uiso 1 1 d .
H10C H 0.474(2) 0.2738(14) 0.2733(13) 0.063(6) Uiso 1 1 d .
H14A H 0.369(3) 0.2697(16) 0.1279(17) 0.088(8) Uiso 1 1 d .
H14B H 0.337(2) 0.1786(15) 0.1063(15) 0.068(7) Uiso 1 1 d .
H14C H 0.346(3) 0.2301(15) 0.0355(16) 0.081(7) Uiso 1 1 d .
H15A H 0.184(3) 0.3643(15) 0.0858(16) 0.081(8) Uiso 1 1 d .
H15B H 0.194(3) 0.3335(15) -0.0001(17) 0.084(8) Uiso 1 1 d .
H15C H 0.055(3) 0.3399(15) 0.0234(17) 0.084(9) Uiso 1 1 d .
H16A H 0.136(3) 0.1845(16) -0.0374(17) 0.087(8) Uiso 1 1 d .
H16B H 0.119(2) 0.1311(16) 0.0332(16) 0.080(8) Uiso 1 1 d .
H16C H 0.000(4) 0.189(2) -0.006(2) 0.112(11) Uiso 1 1 d .
H17A H -0.1328(19) 0.2385(11) 0.3319(12) 0.049(5) Uiso 1 1 d .
H17B H -0.211(2) 0.2453(11) 0.2439(12) 0.048(5) Uiso 1 1 d .
H18A H -0.068(3) 0.3736(15) 0.3291(15) 0.073(7) Uiso 1 1 d .
H18B H -0.148(2) 0.3860(17) 0.2429(15) 0.078(8) Uiso 1 1 d .
H18C H -0.222(3) 0.3697(16) 0.3151(15) 0.084(8) Uiso 1 1 d .
H19A H 0.061(3) -0.0641(18) 0.3563(19) 0.106(10) Uiso 1 1 d .
H19B H -0.209(2) 0.1177(13) 0.3620(12) 0.055(5) Uiso 1 1 d .
H19C H -0.226(2) 0.0267(12) 0.3624(12) 0.053(5) Uiso 1 1 d .
H20A H -0.110(2) 0.0681(12) 0.4225(13) 0.053(5) Uiso 1 1 d .
H20B H -0.063(3) -0.0914(16) 0.3029(15) 0.084(8) Uiso 1 1 d .
H20C H 0.054(3) -0.0737(17) 0.2691(18) 0.101(10) Uiso 1 1 d .
H22 H -0.326(2) 0.0842(13) 0.2286(14) 0.066(6) Uiso 1 1 d .
H23 H -0.464(3) 0.0835(15) 0.1056(14) 0.077(7) Uiso 1 1 d .
H24 H -0.388(2) 0.0451(14) -0.0143(15) 0.076(7) Uiso 1 1 d .
H25 H -0.161(2) 0.0108(15) -0.0018(15) 0.080(7) Uiso 1 1 d .
H26 H -0.027(2) 0.0136(13) 0.1206(12) 0.058(6) Uiso 1 1 d .

loop_
_atom_site_aniso_label
_atom_site_aniso_U_11
_atom_site_aniso_U_22
_atom_site_aniso_U_33
_atom_site_aniso_U_23
_atom_site_aniso_U_13
_atom_site_aniso_U_12
Zr1 0.02663(7) 0.02472(7) 0.02699(7) 0.00200(4) 0.00667(5) 0.00053(4)
Cl1 0.0447(2) 0.03928(19) 0.0456(2) -0.00881(15) 0.01551(16) 0.00465(15)
Si1 0.03097(18) 0.02777(18) 0.03558(19) 0.00178(14) 0.01028(15) -0.00050(14)
N1 0.0416(7) 0.0372(6) 0.0303(6) 0.0071(5) 0.0075(5) -0.0018(5)
N2 0.0324(6) 0.0316(6) 0.0376(6) 0.0049(5) 0.0059(5) 0.0058(5)
C1 0.0323(7) 0.0294(6) 0.0313(6) -0.0017(5) 0.0037(5) -0.0012(5)
C2 0.0329(7) 0.0359(7) 0.0268(6) -0.0017(5) 0.0043(5) -0.0010(5)
C3 0.0359(7) 0.0338(7) 0.0289(6) 0.0057(5) 0.0004(5) -0.0017(6)
C4 0.0310(7) 0.0317(7) 0.0379(7) 0.0027(5) 0.0005(5) 0.0021(5)
C5 0.0277(6) 0.0324(7) 0.0364(7) 0.0007(5) 0.0034(5) -0.0015(5)
C6 0.0488(9) 0.0284(7) 0.0496(10) -0.0007(6) 0.0093(8) -0.0023(6)
C7 0.0407(8) 0.0546(10) 0.0369(8) -0.0067(7) 0.0112(6) 0.0030(7)
C8 0.0521(10) 0.0461(9) 0.0389(8) 0.0151(7) 0.0017(7) -0.0077(8)
C9 0.0441(9) 0.0382(9) 0.0628(11) 0.0036(8) 0.0016(8) 0.0117(7)
C10 0.0341(8) 0.0501(10) 0.0522(9) -0.0005(8) 0.0134(7) -0.0044(7)
C11 0.0404(8) 0.0337(7) 0.0389(7) 0.0085(6) -0.0001(6) 0.0006(6)
C12 0.0560(12) 0.1045(19) 0.0507(11) 0.0244(12) -0.0049(9) 0.0199(12)
C13 0.0619(10) 0.0502(9) 0.0326(7) 0.0086(7) 0.0145(7) -0.0072(8)
C14 0.0667(13) 0.0831(16) 0.0582(12) 0.0196(12) 0.0345(11) 0.0007(12)
C15 0.0903(18) 0.0596(12) 0.0521(12) 0.0225(10) 0.0170(12) -0.0087(12)
C16 0.1011(19) 0.0688(14) 0.0390(10) -0.0034(9) 0.0172(11) -0.0124(13)
C17 0.0341(8) 0.0476(9) 0.0547(10) 0.0063(8) 0.0101(7) 0.0118(7)
C18 0.0665(14) 0.0508(11) 0.0863(16) 0.0040(11) 0.0209(13) 0.0289(10)
C19 0.0498(10) 0.0306(8) 0.0625(11) 0.0036(7) 0.0078(9) 0.0014(7)
C20 0.0431(8) 0.0495(9) 0.0430(9) 0.0052(7) 0.0180(7) -0.0018(7)
C21 0.0355(7) 0.0285(6) 0.0415(8) 0.0012(5) 0.0077(6) -0.0041(5)
C22 0.0413(8) 0.0548(10) 0.0513(10) -0.0008(8) 0.0070(7) 0.0051(7)
C23 0.0443(10) 0.0687(13) 0.0680(13) 0.0036(10) -0.0058(9) 0.0058(9)
C24 0.0613(11) 0.0549(11) 0.0516(10) 0.0047(8) -0.0107(9) -0.0108(9)
C25 0.0660(12) 0.0597(11) 0.0428(9) -0.0063(8) 0.0082(8) -0.0091(9)
C26 0.0429(9) 0.0538(10) 0.0440(9) -0.0065(7) 0.0093(7) -0.0034(7)

loop_
_atom_type_symbol
_atom_type_description
_atom_type_scat_dispersion_real
_atom_type_scat_dispersion_imag
_atom_type_scat_source
C C 0.0033 0.0016 'International Tables Vol C Tables 4.2.6.8 and 6.1.1.4'
H H 0.0000 0.0000 'International Tables Vol C Tables 4.2.6.8 and 6.1.1.4'
N N 0.0061 0.0033 'International Tables Vol C Tables 4.2.6.8 and 6.1.1.4'
Si Si 0.0817 0.0704 'International Tables Vol C Tables 4.2.6.8 and 6.1.1.4'
Cl Cl 0.1484 0.1585 'International Tables Vol C Tables 4.2.6.8 and 6.1.1.4'
Zr Zr -2.9673 0.5597 'International Tables Vol C Tables 4.2.6.8 and 6.1.1.4'

loop_
_geom_angle_atom_site_label_1
_geom_angle_atom_site_label_2
_geom_angle_atom_site_label_3
_geom_angle
N2 Zr1 CNT1 110.72(4)
N2 Zr1 N1 59.38(4)
CNT1 Zr1 N1 127.94(4)
N2 Zr1 Cl1 138.19(3)
CNT1 Zr1 Cl1 110.89(2)
N1 Zr1 Cl1 91.24(3)
N2 Zr1 C5 119.24(5)
CNT1 Zr1 C5 29.09(3)
N1 Zr1 C5 105.88(5)
Cl1 Zr1 C5 95.87(3)
N2 Zr1 C1 87.98(5)
CNT1 Zr1 C1 29.19(3)
N1 Zr1 C1 100.96(5)
Cl1 Zr1 C1 129.20(3)
C5 Zr1 C1 33.34(4)
N2 Zr1 C4 139.04(5)
CNT1 Zr1 C4 28.49(3)
N1 Zr1 C4 136.12(5)
Cl1 Zr1 C4 82.76(3)
C5 Zr1 C4 32.94(5)
C1 Zr1 C4 54.67(4)
N2 Zr1 C2 85.93(5)
CNT1 Zr1 C2 28.38(3)
N1 Zr1 C2 126.11(5)
Cl1 Zr1 C2 135.33(3)
C5 Zr1 C2 54.40(4)
C1 Zr1 C2 32.79(4)
C4 Zr1 C2 53.84(5)
N2 Zr1 C3 114.26(5)
CNT1 Zr1 C3 27.93(3)
N1 Zr1 C3 155.05(5)
Cl1 Zr1 C3 104.39(3)
C5 Zr1 C3 53.96(4)
C1 Zr1 C3 54.09(4)
C4 Zr1 C3 32.14(5)
C2 Zr1 C3 32.31(5)
N2 Zr1 Si1 83.91(3)
CNT1 Zr1 Si1 110.81(2)
N1 Zr1 Si1 117.71(3)
Cl1 Zr1 Si1 85.303(13)
C5 Zr1 Si1 136.37(3)
C1 Zr1 Si1 128.10(3)
C4 Zr1 Si1 105.11(3)
C2 Zr1 Si1 95.40(3)
C3 Zr1 Si1 83.40(3)
C20 Si1 C19 103.70(9)
C20 Si1 C21 104.68(8)
C19 Si1 C21 104.67(8)
C20 Si1 Zr1 122.43(6)
C19 Si1 Zr1 115.83(6)
C21 Si1 Zr1 103.74(4)
C11 N1 C13 124.79(13)
C11 N1 Zr1 90.37(8)
C13 N1 Zr1 140.47(11)
C11 N2 C17 121.21(13)
C11 N2 Zr1 91.87(9)
C17 N2 Zr1 140.99(10)
C2 C1 C5 107.59(12)
C2 C1 C6 126.70(13)
C5 C1 C6 125.68(13)
C2 C1 Zr1 75.64(8)
C5 C1 Zr1 73.08(8)
C6 C1 Zr1 118.54(10)
C1 C2 C3 108.20(12)
C1 C2 C7 126.67(14)
C3 C2 C7 124.88(14)
C1 C2 Zr1 71.57(7)
C3 C2 Zr1 75.19(8)
C7 C2 Zr1 123.74(10)
C4 C3 C2 108.18(12)
C4 C3 C8 124.65(14)
C2 C3 C8 126.17(14)
C4 C3 Zr1 72.55(8)
C2 C3 Zr1 72.50(7)
C8 C3 Zr1 129.69(10)
C3 C4 C5 107.81(12)
C3 C4 C9 126.07(14)
C5 C4 C9 125.79(14)
C3 C4 Zr1 75.31(8)
C5 C4 Zr1 71.29(8)
C9 C4 Zr1 124.26(11)
C4 C5 C1 108.22(12)
C4 C5 C10 125.39(14)
C1 C5 C10 126.18(14)
C4 C5 Zr1 75.78(8)
C1 C5 Zr1 73.57(8)
C10 C5 Zr1 120.95(11)
C1 C6 H6A 111.7(16)
C1 C6 H6B 116.1(17)
H6A C6 H6B 102(2)
C1 C6 H6C 115.3(16)
H6A C6 H6C 107(2)
H6B C6 H6C 104(2)
C2 C7 H7A 111.7(15)
C2 C7 H7B 109.8(12)
H7A C7 H7B 103.5(19)
C2 C7 H7C 112.8(13)
H7A C7 H7C 111.9(19)
H7B C7 H7C 106.7(18)
C3 C8 H8A 112.5(14)
C3 C8 H8B 110.6(14)
H8A C8 H8B 101.7(19)
C3 C8 H8C 114.0(15)
H8A C8 H8C 106(2)
H8B C8 H8C 111(2)
C4 C9 H9A 111.6(15)
C4 C9 H9B 112.5(15)
H9A C9 H9B 105(2)
C4 C9 H9C 112.3(17)
H9A C9 H9C 112(2)
H9B C9 H9C 103(2)
C5 C10 H10A 110.4(14)
C5 C10 H10B 110.1(13)
H10A C10 H10B 103.7(18)
C5 C10 H10C 110.7(13)
H10A C10 H10C 111.2(19)
H10B C10 H10C 110.5(18)
N1 C11 N2 112.05(13)
N1 C11 C12 126.69(16)
N2 C11 C12 120.99(15)
C11 C12 H12A 109.5
C11 C12 H12B 109.5
H12A C12 H12B 109.5
C11 C12 H12C 109.5
H12A C12 H12C 109.5
H12B C12 H12C 109.5
C11 C12 H12D 109.5
H12A C12 H12D 141.1
H12B C12 H12D 56.3
H12C C12 H12D 56.3
C11 C12 H12E 109.5
H12A C12 H12E 56.3
H12B C12 H12E 141.1
H12C C12 H12E 56.3
H12D C12 H12E 109.5
C11 C12 H12F 109.5
H12A C12 H12F 56.3
H12B C12 H12F 56.3
H12C C12 H12F 141.1
H12D C12 H12F 109.5
H12E C12 H12F 109.5
N1 C13 C14 106.01(14)
N1 C13 C16 112.01(15)
C14 C13 C16 110.1(2)
N1 C13 C15 110.51(16)
C14 C13 C15 106.67(18)
C16 C13 C15 111.24(18)
C13 C14 H14A 113.6(15)
C13 C14 H14B 111.4(15)
H14A C14 H14B 109(2)
C13 C14 H14C 106.3(15)
H14A C14 H14C 112(2)
H14B C14 H14C 104(2)
C13 C15 H15A 107.1(15)
C13 C15 H15B 106.4(16)
H15A C15 H15B 109(2)
C13 C15 H15C 112.1(16)
H15A C15 H15C 112(2)
H15B C15 H15C 109(2)
C13 C16 H16A 111.7(17)
C13 C16 H16B 108.1(16)
H16A C16 H16B 105(2)
C13 C16 H16C 117.8(19)
H16A C16 H16C 103(2)
H16B C16 H16C 110(2)
N2 C17 C18 112.45(16)
N2 C17 H17A 107.8(11)
C18 C17 H17A 107.1(11)
N2 C17 H17B 111.1(11)
C18 C17 H17B 111.5(12)
H17A C17 H17B 106.5(16)
C17 C18 H18A 110.0(15)
C17 C18 H18B 111.9(15)
H18A C18 H18B 104(2)
C17 C18 H18C 115.6(17)
H18A C18 H18C 109(2)
H18B C18 H18C 106(2)
Si1 C19 H19A 112.6(19)
Si1 C19 H20B 111.8(16)
H19A C19 H20B 108(2)
Si1 C19 H20C 111.8(19)
H19A C19 H20C 109(3)
H20B C19 H20C 102(2)
Si1 C20 H19B 114.1(12)
Si1 C20 H19C 108.2(12)
H19B C20 H19C 105.9(16)
Si1 C20 H20A 110.3(12)
H19B C20 H20A 106.9(17)
H19C C20 H20A 111.3(16)
C22 C21 C26 115.65(15)
C22 C21 Si1 122.94(12)
C26 C21 Si1 121.40(12)
C21 C22 C23 122.41(18)
C21 C22 H22 115.9(14)
C23 C22 H22 121.6(14)
C24 C23 C22 120.19(19)
C24 C23 H23 121.7(15)
C22 C23 H23 118.1(15)
C23 C24 C25 119.17(18)
C23 C24 H24 119.7(14)
C25 C24 H24 121.1(14)
C24 C25 C26 120.50(18)
C24 C25 H25 120.0(16)
C26 C25 H25 119.5(16)
C25 C26 C21 122.08(17)
C25 C26 H26 120.0(13)
C21 C26 H26 117.9(13)

loop_
_geom_bond_atom_site_label_1
_geom_bond_atom_site_label_2
_geom_bond_distance
Zr1 N2 2.2164(11)
Zr1 CNT1 2.2166(7)
Zr1 N1 2.2515(12)
Zr1 Cl1 2.4368(4)
Zr1 C5 2.4816(13)
Zr1 C1 2.4879(13)
Zr1 C4 2.5397(14)
Zr1 C2 2.5404(13)
Zr1 C3 2.5751(13)
Zr1 Si1 2.7959(4)
Si1 C20 1.8996(16)
Si1 C19 1.8997(17)
Si1 C21 1.9090(16)
N1 C11 1.334(2)
N1 C13 1.4902(19)
N2 C11 1.3349(19)
N2 C17 1.4678(19)
C1 C2 1.4201(19)
C1 C5 1.4256(19)
C1 C6 1.500(2)
C2 C3 1.424(2)
C2 C7 1.501(2)
C3 C4 1.416(2)
C3 C8 1.504(2)
C4 C5 1.425(2)
C4 C9 1.504(2)
C5 C10 1.503(2)
C6 H6A 0.90(3)
C6 H6B 0.87(3)
C6 H6C 0.96(3)
C7 H7A 0.95(3)
C7 H7B 0.96(2)
C7 H7C 0.98(2)
C8 H8A 0.96(3)
C8 H8B 0.92(2)
C8 H8C 0.97(3)
C9 H9A 0.97(3)
C9 H9B 0.91(3)
C9 H9C 0.97(3)
C10 H10A 0.96(2)
C10 H10B 0.97(2)
C10 H10C 0.94(2)
C11 C12 1.508(2)
C12 H12A 0.9600
C12 H12B 0.9600
C12 H12C 0.9600
C12 H12D 0.9600
C12 H12E 0.9600
C12 H12F 0.9600
C13 C14 1.518(3)
C13 C16 1.533(3)
C13 C15 1.540(3)
C14 H14A 1.04(3)
C14 H14B 0.91(3)
C14 H14C 0.97(3)
C15 H15A 0.98(3)
C15 H15B 0.92(3)
C15 H15C 0.95(3)
C16 H16A 0.96(3)
C16 H16B 0.95(3)
C16 H16C 1.01(4)
C17 C18 1.522(3)
C17 H17A 1.00(2)
C17 H17B 0.96(2)
C18 H18A 0.98(3)
C18 H18B 1.00(3)
C18 H18C 0.92(3)
C19 H19A 0.91(3)
C19 H20B 0.94(3)
C19 H20C 0.88(3)
C20 H19B 0.97(2)
C20 H19C 0.96(2)
C20 H20A 0.97(2)
C21 C22 1.393(2)
C21 C26 1.400(2)
C22 C23 1.395(3)
C22 H22 0.93(2)
C23 C24 1.369(3)
C23 H23 0.91(2)
C24 C25 1.377(3)
C24 H24 0.99(2)
C25 C26 1.388(3)
C25 H25 0.91(2)
C26 H26 0.90(2)
